data_1577298
loop_
_publ_author_name
'Bae, Dae Young'
'Ruhs, Nicholas P.'
'Mirica, Liviu M.'

_publ_section_title
;
 Aerobic Base-free C-H Bond Activation at a Pd Center in Aqueous
 Conditions
;
_journal_name_full 'Chemical Science'
_journal_paper_doi 10.1039/D6SC03081E
_journal_year 2026
_chemical_formula_moiety 'C28 H41 N5 Pd, 2(B F4), C2 H3 N'
_chemical_formula_sum 'C30 H44 B2 F8 N6 Pd'
_chemical_formula_weight 768.73
_space_group_crystal_system triclinic
_space_group_IT_number 2
_space_group_name_Hall '-P 1'
_space_group_name_H-M_alt 'P -1'
_atom_sites_solution_hydrogens geom
_atom_sites_solution_primary dual
_audit_creation_date 2023-04-18
_audit_creation_method
;
Olex2 1.5
(compiled 2023.03.06 svn.rbb2c1857 for OlexSys, GUI svn.r6748)
;
_audit_update_record
;
2024-02-06 deposited with the CCDC.	2026-05-27 downloaded from the CCDC.
;
_cell_angle_alpha 85.0080(10)
_cell_angle_beta 84.3020(10)
_cell_angle_gamma 86.3840(10)
_cell_formula_units_Z 2
_cell_length_a 7.7290(3)
_cell_length_b 9.6870(4)
_cell_length_c 22.8572(9)
_cell_measurement_reflns_used 30350
_cell_measurement_temperature 100.00
_cell_measurement_theta_max 26.412
_cell_measurement_theta_min 2.363
_cell_volume 1693.86(12)
_computing_cell_refinement 'SAINT V8.40B (?, 2016)'
_computing_data_reduction 'SAINT V8.40B (?, 2016)'
_computing_molecular_graphics 'Olex2 1.5 (Dolomanov et al., 2009)'
_computing_publication_material 'Olex2 1.5 (Dolomanov et al., 2009)'
_computing_structure_refinement 'SHELXL 2016/4 (Sheldrick, 2015)'
_computing_structure_solution 'SHELXT 2014/5 (Sheldrick, 2014)'
_diffrn_ambient_temperature 100.00
_diffrn_detector 'Bruker Photon II area detector'
_diffrn_detector_type 'CPAD area detector'
_diffrn_measured_fraction_theta_full 1.000
_diffrn_measured_fraction_theta_max 0.999
_diffrn_measurement_device 'kappa diffractometer'
_diffrn_measurement_device_type 'Bruker D8 Venture/Photon II'
_diffrn_measurement_method 'profile data from \f and \w scans'
_diffrn_radiation_monochromator 'multilayer mirrors'
_diffrn_radiation_probe x-ray
_diffrn_radiation_type MoK\a
_diffrn_radiation_wavelength 0.71073
_diffrn_reflns_av_R_equivalents 0.0491
_diffrn_reflns_av_unetI/netI 0.0222
_diffrn_reflns_Laue_measured_fraction_full 1.000
_diffrn_reflns_Laue_measured_fraction_max 0.999
_diffrn_reflns_limit_h_max 9
_diffrn_reflns_limit_h_min -9
_diffrn_reflns_limit_k_max 12
_diffrn_reflns_limit_k_min -12
_diffrn_reflns_limit_l_max 28
_diffrn_reflns_limit_l_min -28
_diffrn_reflns_number 72887
_diffrn_reflns_point_group_measured_fraction_full 1.000
_diffrn_reflns_point_group_measured_fraction_max 0.999
_diffrn_reflns_theta_full 25.242
_diffrn_reflns_theta_max 26.440
_diffrn_reflns_theta_min 2.114
_diffrn_source 'microfocus sealed X-ray tube'
_diffrn_source_current 1.0
_diffrn_source_power 0.05
_diffrn_source_target Mo
_diffrn_source_type 'Incoatec I\ms'
_diffrn_source_voltage 50.0
_exptl_absorpt_coefficient_mu 0.623
_exptl_absorpt_correction_T_max 0.7454
_exptl_absorpt_correction_T_min 0.7002
_exptl_absorpt_correction_type multi-scan
_exptl_absorpt_process_details
;
SADABS-2016/2 (Bruker,2016/2) was used for absorption correction.
wR2(int) was 0.0689 before and 0.0600 after correction.
The Ratio of minimum to maximum transmission is 0.9394.
The \l/2 correction factor is Not present.
;
_exptl_crystal_colour 'light yellow'
_exptl_crystal_colour_modifier light
_exptl_crystal_colour_primary yellow
_exptl_crystal_density_diffrn 1.507
_exptl_crystal_description plate
_exptl_crystal_F_000 788
_exptl_crystal_size_max 0.115
_exptl_crystal_size_mid 0.108
_exptl_crystal_size_min 0.023
_refine_diff_density_max 0.658
_refine_diff_density_min -0.549
_refine_diff_density_rms 0.062
_refine_ls_extinction_method none
_refine_ls_goodness_of_fit_ref 1.094
_refine_ls_hydrogen_treatment constr
_refine_ls_matrix_type full
_refine_ls_number_parameters 464
_refine_ls_number_reflns 6961
_refine_ls_number_restraints 3
_refine_ls_restrained_S_all 1.101
_refine_ls_R_factor_all 0.0309
_refine_ls_R_factor_gt 0.0273
_refine_ls_shift/su_max 0.001
_refine_ls_shift/su_mean 0.000
_refine_ls_structure_factor_coef Fsqd
_refine_ls_weighting_details 'w=1/[\s^2^(Fo^2^)+(0.0217P)^2^+1.7988P] where P=(Fo^2^+2Fc^2^)/3'
_refine_ls_weighting_scheme calc
_refine_ls_wR_factor_gt 0.0623
_refine_ls_wR_factor_ref 0.0641
_reflns_Friedel_coverage 0.000
_reflns_number_gt 6481
_reflns_number_total 6961
_reflns_threshold_expression 'I > 2\s(I)'
_cod_data_source_file d6sc03081e2.cif
_cod_data_source_block p1
_cod_database_code 1577298
_shelx_shelxl_version_number 2016/4
_shelx_space_group_comment
;
The symmetry employed for this shelxl refinement is uniquely defined
by the following loop, which should always be used as a source of
symmetry information in preference to the above space-group names.
They are only intended as comments.
;
_olex2_refinement_description
;
1. Restrained distances
 F8A-B2 \\sim F8B-B2
 with sigma of 0.02
 F7A-B2 \\sim F7B-B2
 with sigma of 0.02
 F7A-F8B \\sim F7B-F8B
 with sigma of 0.02
 F6A-B2 \\sim F6B-B2
 with sigma of 0.02
2. Others
 Sof(F8B)=1-FVAR(1)
 Sof(F8A)=FVAR(1)
 Sof(F7B)=1-FVAR(2)
 Sof(F7A)=FVAR(2)
 Sof(F6B)=1-FVAR(3)
 Sof(F6A)=FVAR(3)
3.a Secondary CH2 refined with riding coordinates:
 C3(H3A,H3B), C10(H10A,H10B), C16(H16A,H16B), C8(H8A,H8B)
3.b Aromatic/amide H refined with riding coordinates:
 C14(H14), C1(H1), C13(H13), C4(H4), C12(H12), C6(H6)
3.c Idealised Me refined as rotating group:
 C9(H9A,H9B,H9C), C22(H22A,H22B,H22C), C28(H28A,H28B,H28C), C18(H18A,H18B,
 H18C), C24(H24A,H24B,H24C), C26(H26A,H26B,H26C), C20(H20A,H20B,H20C), C19(H19A,
 H19B,H19C), C23(H23A,H23B,H23C), C30(H30A,H30B,H30C)
;
_olex2_submission_special_instructions 'No special instructions were received'

loop_
_space_group_symop_operation_xyz
'x, y, z'
'-x, -y, -z'

loop_
_atom_site_label
_atom_site_type_symbol
_atom_site_fract_x
_atom_site_fract_y
_atom_site_fract_z
_atom_site_U_iso_or_equiv
_atom_site_adp_type
_atom_site_occupancy
_atom_site_site_symmetry_order
_atom_site_calc_flag
_atom_site_refinement_flags_posn
_atom_site_refinement_flags_adp
_atom_site_refinement_flags_occupancy
_atom_site_disorder_assembly
_atom_site_disorder_group
Pd1 Pd 0.45743(2) 0.60703(2) 0.71813(2) 0.01567(5) Uani 1 1 d . . . . .
F1 F 0.76076(19) 0.80202(13) 0.77000(6) 0.0319(3) Uani 1 1 d . . . . .
F4 F 0.6203(2) 0.99598(15) 0.73027(7) 0.0449(4) Uani 1 1 d . . . . .
F3 F 0.7876(2) 1.01162(16) 0.80426(8) 0.0483(4) Uani 1 1 d . . . . .
N2 N 0.3213(2) 0.47705(17) 0.77628(7) 0.0159(3) Uani 1 1 d . . . . .
N1 N 0.6414(2) 0.44137(17) 0.71871(7) 0.0191(4) Uani 1 1 d . . . . .
N3 N 0.1661(2) 0.64757(17) 0.90617(7) 0.0164(3) Uani 1 1 d . . . . .
F2 F 0.5307(2) 0.90715(17) 0.82246(8) 0.0562(5) Uani 1 1 d . . . . .
N4 N 0.2601(2) 0.75205(18) 0.71361(8) 0.0211(4) Uani 1 1 d . . . . .
N5 N 0.5799(2) 0.74169(19) 0.65836(8) 0.0227(4) Uani 1 1 d . . . . .
C2 C 0.6558(3) 0.4303(2) 0.83048(9) 0.0183(4) Uani 1 1 d . . . . .
C15 C 0.1974(2) 0.5087(2) 0.82000(8) 0.0155(4) Uani 1 1 d . . . . .
C14 C 0.0972(3) 0.4045(2) 0.84805(9) 0.0184(4) Uani 1 1 d . . . . .
H14 H 0.006295 0.426409 0.877446 0.022 Uiso 1 1 calc R U . . .
C1 C 0.5697(3) 0.5454(2) 0.85467(9) 0.0176(4) Uani 1 1 d . . . . .
H1 H 0.587228 0.635407 0.835818 0.021 Uiso 1 1 calc R U . . .
C3 C 0.7533(3) 0.4461(2) 0.77003(9) 0.0210(4) Uani 1 1 d . . . . .
H3A H 0.846486 0.371373 0.767242 0.025 Uiso 1 1 calc R U . . .
H3B H 0.810105 0.535727 0.765652 0.025 Uiso 1 1 calc R U . . .
C7 C 0.4584(3) 0.5302(2) 0.90606(9) 0.0183(4) Uani 1 1 d . . . . .
C13 C 0.1285(3) 0.2687(2) 0.83363(9) 0.0212(4) Uani 1 1 d . . . . .
H13 H 0.053668 0.198793 0.850575 0.025 Uiso 1 1 calc R U . . .
C5 C 0.5372(3) 0.2827(2) 0.91415(9) 0.0195(4) Uani 1 1 d . . . . .
C4 C 0.6417(3) 0.2999(2) 0.86113(9) 0.0203(4) Uani 1 1 d . . . . .
H4 H 0.704403 0.221654 0.845566 0.024 Uiso 1 1 calc R U . . .
C10 C 0.5290(3) 0.3179(2) 0.72745(9) 0.0206(4) Uani 1 1 d . . . . .
H10A H 0.497516 0.295171 0.688590 0.025 Uiso 1 1 calc R U . . .
H10B H 0.596803 0.236813 0.744566 0.025 Uiso 1 1 calc R U . . .
C12 C 0.2698(3) 0.2359(2) 0.79429(9) 0.0203(4) Uani 1 1 d . . . . .
H12 H 0.299825 0.142410 0.786256 0.024 Uiso 1 1 calc R U . . .
C16 C 0.1779(3) 0.6545(2) 0.84100(8) 0.0169(4) Uani 1 1 d . . . . .
H16A H 0.279225 0.707530 0.824333 0.020 Uiso 1 1 calc R U . . .
H16B H 0.071548 0.703426 0.826912 0.020 Uiso 1 1 calc R U . . .
C11 C 0.3661(3) 0.3431(2) 0.76696(8) 0.0177(4) Uani 1 1 d . . . . .
C8 C 0.3423(3) 0.6514(2) 0.92652(9) 0.0191(4) Uani 1 1 d . . . . .
H8A H 0.332614 0.648016 0.970126 0.023 Uiso 1 1 calc R U . . .
H8B H 0.394524 0.739323 0.910754 0.023 Uiso 1 1 calc R U . . .
C21 C 0.0367(3) 0.7524(2) 0.93236(9) 0.0192(4) Uani 1 1 d . . . . .
C25 C 0.1671(3) 0.8415(2) 0.70069(10) 0.0248(5) Uani 1 1 d . . . . .
C6 C 0.4446(3) 0.3985(2) 0.93546(9) 0.0196(4) Uani 1 1 d . . . . .
H6 H 0.369919 0.387684 0.970966 0.024 Uiso 1 1 calc R U . . .
C27 C 0.6153(3) 0.8334(2) 0.62596(10) 0.0239(5) Uani 1 1 d . . . . .
C9 C 0.5186(3) 0.1399(2) 0.94564(10) 0.0262(5) Uani 1 1 d . . . . .
H9A H 0.401023 0.109988 0.942911 0.039 Uiso 1 1 calc R U . . .
H9B H 0.538128 0.142807 0.987214 0.039 Uiso 1 1 calc R U . . .
H9C H 0.604413 0.074172 0.927222 0.039 Uiso 1 1 calc R U . . .
F5 F 0.2846(3) 0.6509(2) 0.56683(14) 0.0964(8) Uani 1 1 d . . . . .
C17 C 0.7665(3) 0.4281(2) 0.66083(10) 0.0258(5) Uani 1 1 d . . . . .
F6A F 0.0355(7) 0.7868(8) 0.5667(6) 0.049(2) Uani 0.47(3) 1 d D . P A 1
C22 C -0.1444(3) 0.7214(2) 0.91723(9) 0.0232(4) Uani 1 1 d . . . . .
H22A H -0.148599 0.733360 0.874371 0.035 Uiso 1 1 calc R U . . .
H22B H -0.231599 0.785365 0.936127 0.035 Uiso 1 1 calc R U . . .
H22C H -0.169106 0.625689 0.931503 0.035 Uiso 1 1 calc R U . . .
C28 C 0.6628(4) 0.9502(3) 0.58430(12) 0.0395(6) Uani 1 1 d . . . . .
H28A H 0.592788 0.953356 0.550687 0.059 Uiso 1 1 calc R U . . .
H28B H 0.786564 0.939161 0.570355 0.059 Uiso 1 1 calc R U . . .
H28C H 0.641047 1.036605 0.603793 0.059 Uiso 1 1 calc R U . . .
C18 C 0.9092(3) 0.5314(2) 0.65711(11) 0.0307(5) Uani 1 1 d . . . . .
H18A H 0.857708 0.621998 0.667657 0.046 Uiso 1 1 calc R U . . .
H18B H 0.966098 0.540426 0.616789 0.046 Uiso 1 1 calc R U . . .
H18C H 0.995483 0.498147 0.684481 0.046 Uiso 1 1 calc R U . . .
C24 C 0.0340(3) 0.7338(2) 0.99992(9) 0.0265(5) Uani 1 1 d . . . . .
H24A H 0.027851 0.635104 1.013175 0.040 Uiso 1 1 calc R U . . .
H24B H -0.067829 0.785702 1.017738 0.040 Uiso 1 1 calc R U . . .
H24C H 0.140325 0.768671 1.011918 0.040 Uiso 1 1 calc R U . . .
C26 C 0.0487(4) 0.9579(3) 0.68460(14) 0.0474(8) Uani 1 1 d . . . . .
H26A H 0.103463 1.014661 0.651072 0.071 Uiso 1 1 calc R U . . .
H26B H 0.021808 1.014417 0.718219 0.071 Uiso 1 1 calc R U . . .
H26C H -0.059044 0.923203 0.673662 0.071 Uiso 1 1 calc R U . . .
C20 C 0.6599(3) 0.4516(3) 0.60739(10) 0.0315(5) Uani 1 1 d . . . . .
H20A H 0.569166 0.384332 0.611000 0.047 Uiso 1 1 calc R U . . .
H20B H 0.736685 0.439753 0.571198 0.047 Uiso 1 1 calc R U . . .
H20C H 0.605630 0.545943 0.605808 0.047 Uiso 1 1 calc R U . . .
C19 C 0.8540(3) 0.2810(2) 0.66073(11) 0.0347(6) Uani 1 1 d . . . . .
H19A H 0.918188 0.261679 0.695685 0.052 Uiso 1 1 calc R U . . .
H19B H 0.934760 0.274396 0.625098 0.052 Uiso 1 1 calc R U . . .
H19C H 0.764761 0.213222 0.661361 0.052 Uiso 1 1 calc R U . . .
C23 C 0.0772(3) 0.9027(2) 0.91038(11) 0.0274(5) Uani 1 1 d . . . . .
H23A H 0.194498 0.920908 0.919448 0.041 Uiso 1 1 calc R U . . .
H23B H -0.007929 0.966958 0.930052 0.041 Uiso 1 1 calc R U . . .
H23C H 0.070686 0.915960 0.867639 0.041 Uiso 1 1 calc R U . . .
N6 N 0.3116(3) 1.1972(3) 0.62619(12) 0.0549(7) Uani 1 1 d . . . . .
F8A F 0.2924(5) 0.8908(4) 0.55044(16) 0.0627(15) Uani 0.620(8) 1 d D . P A 1
C29 C 0.2974(4) 1.2525(3) 0.58113(13) 0.0443(7) Uani 1 1 d . . . . .
F7A F 0.1771(6) 0.7832(3) 0.48082(12) 0.0752(14) Uani 0.656(6) 1 d D . P A 1
B1 B 0.6733(4) 0.9294(3) 0.78217(12) 0.0301(6) Uani 1 1 d . . . . .
C30 C 0.2810(5) 1.3271(4) 0.52421(14) 0.0618(9) Uani 1 1 d . . . . .
H30A H 0.387855 1.310951 0.498308 0.093 Uiso 1 1 calc R U . . .
H30B H 0.261951 1.426632 0.529077 0.093 Uiso 1 1 calc R U . . .
H30C H 0.181949 1.294468 0.506655 0.093 Uiso 1 1 calc R U . . .
B2 B 0.2035(4) 0.7699(4) 0.54081(14) 0.0424(7) Uani 1 1 d D . . . .
F8B F 0.3364(7) 0.8122(8) 0.5095(4) 0.093(4) Uani 0.380(8) 1 d D . P A 2
F7B F 0.0993(7) 0.6880(8) 0.5111(3) 0.072(3) Uani 0.344(6) 1 d D . P A 2
F6B F 0.090(3) 0.8209(18) 0.5812(4) 0.095(5) Uani 0.53(3) 1 d D . P A 2

loop_
_atom_site_aniso_label
_atom_site_aniso_U_11
_atom_site_aniso_U_22
_atom_site_aniso_U_33
_atom_site_aniso_U_23
_atom_site_aniso_U_13
_atom_site_aniso_U_12
Pd1 0.01736(8) 0.01351(8) 0.01509(8) 0.00154(5) -0.00046(5) 0.00198(5)
F1 0.0476(9) 0.0165(6) 0.0293(7) 0.0015(5) 0.0010(6) 0.0031(6)
F4 0.0734(12) 0.0232(7) 0.0371(8) 0.0020(6) -0.0120(8) 0.0106(7)
F3 0.0532(10) 0.0340(8) 0.0610(11) -0.0213(8) -0.0091(8) 0.0018(7)
N2 0.0174(8) 0.0162(8) 0.0143(8) -0.0006(6) -0.0037(6) -0.0010(7)
N1 0.0201(9) 0.0163(8) 0.0191(8) 0.0017(7) 0.0011(7) 0.0028(7)
N3 0.0179(8) 0.0163(8) 0.0152(8) -0.0021(6) -0.0021(6) -0.0010(7)
F2 0.0539(11) 0.0391(9) 0.0651(11) 0.0104(8) 0.0270(9) 0.0075(8)
N4 0.0250(9) 0.0190(9) 0.0180(9) 0.0008(7) 0.0019(7) 0.0007(8)
N5 0.0258(10) 0.0210(9) 0.0198(9) 0.0015(7) 0.0001(7) 0.0024(8)
C2 0.0126(9) 0.0216(10) 0.0210(10) 0.0015(8) -0.0047(8) -0.0022(8)
C15 0.0149(9) 0.0179(10) 0.0141(9) -0.0005(7) -0.0049(7) 0.0006(8)
C14 0.0160(10) 0.0206(10) 0.0190(10) -0.0009(8) -0.0042(8) -0.0020(8)
C1 0.0166(10) 0.0168(10) 0.0199(10) 0.0018(8) -0.0064(8) -0.0031(8)
C3 0.0175(10) 0.0219(10) 0.0225(10) 0.0028(8) -0.0020(8) 0.0014(8)
C7 0.0172(10) 0.0198(10) 0.0196(10) -0.0028(8) -0.0079(8) -0.0035(8)
C13 0.0212(10) 0.0196(10) 0.0238(10) 0.0026(8) -0.0068(8) -0.0062(8)
C5 0.0191(10) 0.0197(10) 0.0209(10) 0.0024(8) -0.0092(8) -0.0042(8)
C4 0.0170(10) 0.0198(10) 0.0244(10) 0.0004(8) -0.0076(8) 0.0017(8)
C10 0.0244(11) 0.0145(10) 0.0220(10) -0.0008(8) -0.0005(8) 0.0017(8)
C12 0.0234(11) 0.0145(9) 0.0240(10) -0.0016(8) -0.0067(8) -0.0006(8)
C16 0.0186(10) 0.0159(9) 0.0163(9) -0.0004(7) -0.0024(7) -0.0009(8)
C11 0.0204(10) 0.0179(10) 0.0153(9) -0.0014(7) -0.0056(8) 0.0014(8)
C8 0.0206(10) 0.0194(10) 0.0184(10) -0.0025(8) -0.0049(8) -0.0033(8)
C21 0.0198(10) 0.0190(10) 0.0190(10) -0.0041(8) 0.0002(8) -0.0009(8)
C25 0.0247(11) 0.0208(11) 0.0263(11) 0.0029(9) 0.0046(9) 0.0019(9)
C6 0.0189(10) 0.0250(11) 0.0159(9) 0.0005(8) -0.0052(8) -0.0048(8)
C27 0.0242(11) 0.0233(11) 0.0232(11) 0.0005(9) -0.0011(9) 0.0014(9)
C9 0.0310(12) 0.0204(11) 0.0267(11) 0.0044(9) -0.0041(9) -0.0042(9)
F5 0.0629(14) 0.0675(15) 0.153(3) -0.0016(15) 0.0017(15) 0.0173(12)
C17 0.0287(12) 0.0231(11) 0.0220(11) 0.0017(9) 0.0076(9) 0.0065(9)
F6A 0.029(3) 0.050(3) 0.064(5) -0.005(2) 0.011(2) -0.010(2)
C22 0.0202(11) 0.0276(11) 0.0216(10) -0.0037(9) 0.0005(8) -0.0006(9)
C28 0.0512(17) 0.0306(13) 0.0332(13) 0.0139(11) -0.0003(12) -0.0030(12)
C18 0.0266(12) 0.0305(12) 0.0302(12) 0.0085(10) 0.0089(9) 0.0035(10)
C24 0.0275(12) 0.0334(12) 0.0195(11) -0.0084(9) -0.0015(9) -0.0015(10)
C26 0.0357(15) 0.0295(14) 0.068(2) 0.0173(13) 0.0110(13) 0.0151(12)
C20 0.0415(14) 0.0302(12) 0.0202(11) -0.0008(9) 0.0058(10) 0.0029(11)
C19 0.0380(14) 0.0254(12) 0.0352(13) 0.0009(10) 0.0119(11) 0.0113(10)
C23 0.0276(12) 0.0172(10) 0.0368(13) -0.0047(9) 0.0011(10) 0.0000(9)
N6 0.0452(15) 0.0694(18) 0.0514(16) 0.0099(14) -0.0121(12) -0.0219(13)
F8A 0.064(2) 0.070(2) 0.058(2) -0.0032(18) -0.0085(17) -0.0393(19)
C29 0.0355(15) 0.0567(18) 0.0409(16) -0.0018(14) -0.0017(12) -0.0106(13)
F7A 0.135(4) 0.061(2) 0.0335(16) -0.0113(14) -0.0013(18) -0.034(2)
B1 0.0399(16) 0.0181(12) 0.0302(14) 0.0015(10) 0.0025(11) 0.0009(11)
C30 0.074(2) 0.074(2) 0.0350(16) 0.0022(15) -0.0039(15) -0.0028(19)
B2 0.0338(16) 0.057(2) 0.0364(16) -0.0097(14) 0.0035(13) -0.0049(15)
F8B 0.051(3) 0.085(5) 0.126(8) 0.050(5) 0.027(4) -0.008(3)
F7B 0.049(4) 0.118(7) 0.057(4) -0.034(4) -0.012(3) -0.013(4)
F6B 0.143(10) 0.083(6) 0.047(3) -0.007(3) 0.009(5) 0.058(7)

loop_
_atom_type_symbol
_atom_type_description
_atom_type_scat_dispersion_real
_atom_type_scat_dispersion_imag
_atom_type_scat_source
C C 0.0033 0.0016 'International Tables Vol C Tables 4.2.6.8 and 6.1.1.4'
H H 0.0000 0.0000 'International Tables Vol C Tables 4.2.6.8 and 6.1.1.4'
B B 0.0013 0.0007 'International Tables Vol C Tables 4.2.6.8 and 6.1.1.4'
F F 0.0171 0.0103 'International Tables Vol C Tables 4.2.6.8 and 6.1.1.4'
N N 0.0061 0.0033 'International Tables Vol C Tables 4.2.6.8 and 6.1.1.4'
Pd Pd -0.9988 1.0072 'International Tables Vol C Tables 4.2.6.8 and 6.1.1.4'

loop_
_exptl_crystal_face_index_h
_exptl_crystal_face_index_k
_exptl_crystal_face_index_l
_exptl_crystal_face_perp_dist
0.00 0.00 1.00 0.0110
0.00 0.00 -1.00 0.0090
0.00 -1.00 0.00 0.0530
-1.00 0.00 0.00 0.0530
-1.00 1.00 0.00 0.0230
1.00 0.00 0.00 0.0230
0.00 1.00 0.00 0.0440

loop_
_geom_angle_atom_site_label_1
_geom_angle_atom_site_label_2
_geom_angle_atom_site_label_3
_geom_angle
_geom_angle_site_symmetry_1
_geom_angle_site_symmetry_3
_geom_angle_publ_flag
N2 Pd1 N1 82.65(7) . . ?
N4 Pd1 N2 94.10(7) . . ?
F6Aa B2 F5 109.5(4) . . ?
F8Bb B2 F5 96.7(4) . . ?
F6Bb B2 F5 107.5(4) . . ?
F6Aa B2 F8A 107.2(5) . . ?
F7Aa B2 F8A 105.5(3) . . ?
F6Aa B2 F7A 101.5(6) . . ?
F6Bb B2 F7B 102.3(14) . . ?
F8Bb B2 F7B 113.8(6) . . ?
F8Bb B2 F6B 136.0(13) . . ?
N4 Pd1 N1 173.00(7) . . ?
N4 Pd1 N5 82.81(7) . . ?
N5 Pd1 N2 176.58(7) . . ?
N5 Pd1 N1 100.26(7) . . ?
C15 N2 Pd1 128.55(13) . . ?
C11 N2 Pd1 111.25(13) . . ?
C11 N2 C15 120.20(17) . . ?
C3 N1 Pd1 110.09(12) . . ?
C3 N1 C17 108.07(16) . . ?
C10 N1 Pd1 102.25(12) . . ?
C10 N1 C3 111.46(15) . . ?
C10 N1 C17 108.38(16) . . ?
C17 N1 Pd1 116.51(12) . . ?
C16 N3 C8 110.23(15) . . ?
C16 N3 C21 113.57(15) . . ?
C8 N3 C21 113.36(15) . . ?
C25 N4 Pd1 166.26(17) . . ?
C27 N5 Pd1 165.17(18) . . ?
C1 C2 C3 119.80(18) . . ?
C1 C2 C4 119.26(19) . . ?
C4 C2 C3 120.82(19) . . ?
N2 C15 C14 119.04(18) . . ?
N2 C15 C16 120.35(17) . . ?
C14 C15 C16 120.46(18) . . ?
C15 C14 H14 119.7 . . ?
C15 C14 C13 120.55(19) . . ?
C13 C14 H14 119.7 . . ?
C2 C1 H1 119.6 . . ?
C7 C1 C2 120.72(19) . . ?
C7 C1 H1 119.6 . . ?
N1 C3 H3A 108.5 . . ?
N1 C3 H3B 108.5 . . ?
C2 C3 N1 114.92(16) . . ?
C2 C3 H3A 108.5 . . ?
C2 C3 H3B 108.5 . . ?
H3A C3 H3B 107.5 . . ?
C1 C7 C8 120.47(18) . . ?
C1 C7 C6 118.72(19) . . ?
C6 C7 C8 120.57(19) . . ?
C14 C13 H13 120.3 . . ?
C12 C13 C14 119.30(19) . . ?
C12 C13 H13 120.3 . . ?
C4 C5 C9 120.3(2) . . ?
C6 C5 C4 118.30(19) . . ?
C6 C5 C9 121.34(19) . . ?
C2 C4 H4 119.5 . . ?
C5 C4 C2 121.0(2) . . ?
C5 C4 H4 119.5 . . ?
N1 C10 H10A 109.0 . . ?
N1 C10 H10B 109.0 . . ?
H10A C10 H10B 107.8 . . ?
C11 C10 N1 112.71(16) . . ?
C11 C10 H10A 109.0 . . ?
C11 C10 H10B 109.0 . . ?
C13 C12 H12 120.9 . . ?
C13 C12 C11 118.19(19) . . ?
C11 C12 H12 120.9 . . ?
N3 C16 C15 110.22(15) . . ?
N3 C16 H16A 109.6 . . ?
N3 C16 H16B 109.6 . . ?
C15 C16 H16A 109.6 . . ?
C15 C16 H16B 109.6 . . ?
H16A C16 H16B 108.1 . . ?
N2 C11 C10 115.99(17) . . ?
N2 C11 C12 121.62(19) . . ?
C12 C11 C10 122.35(18) . . ?
N3 C8 C7 110.66(16) . . ?
N3 C8 H8A 109.5 . . ?
N3 C8 H8B 109.5 . . ?
C7 C8 H8A 109.5 . . ?
C7 C8 H8B 109.5 . . ?
H8A C8 H8B 108.1 . . ?
N3 C21 C22 108.36(16) . . ?
N3 C21 C24 108.82(17) . . ?
N3 C21 C23 112.77(17) . . ?
C22 C21 C24 106.91(17) . . ?
C22 C21 C23 110.08(18) . . ?
C24 C21 C23 109.72(18) . . ?
N4 C25 C26 179.1(3) . . ?
C7 C6 H6 119.1 . . ?
C5 C6 C7 121.72(19) . . ?
C5 C6 H6 119.1 . . ?
N5 C27 C28 179.3(3) . . ?
C5 C9 H9A 109.5 . . ?
C5 C9 H9B 109.5 . . ?
C5 C9 H9C 109.5 . . ?
H9A C9 H9B 109.5 . . ?
H9A C9 H9C 109.5 . . ?
H9B C9 H9C 109.5 . . ?
C18 C17 N1 110.39(18) . . ?
C18 C17 C20 111.21(19) . . ?
C18 C17 C19 108.16(19) . . ?
C20 C17 N1 109.13(18) . . ?
C20 C17 C19 108.0(2) . . ?
C19 C17 N1 109.95(17) . . ?
C21 C22 H22A 109.5 . . ?
C21 C22 H22B 109.5 . . ?
C21 C22 H22C 109.5 . . ?
H22A C22 H22B 109.5 . . ?
H22A C22 H22C 109.5 . . ?
H22B C22 H22C 109.5 . . ?
C27 C28 H28A 109.5 . . ?
C27 C28 H28B 109.5 . . ?
C27 C28 H28C 109.5 . . ?
H28A C28 H28B 109.5 . . ?
H28A C28 H28C 109.5 . . ?
H28B C28 H28C 109.5 . . ?
C17 C18 H18A 109.5 . . ?
C17 C18 H18B 109.5 . . ?
C17 C18 H18C 109.5 . . ?
H18A C18 H18B 109.5 . . ?
H18A C18 H18C 109.5 . . ?
H18B C18 H18C 109.5 . . ?
C21 C24 H24A 109.5 . . ?
C21 C24 H24B 109.5 . . ?
C21 C24 H24C 109.5 . . ?
H24A C24 H24B 109.5 . . ?
H24A C24 H24C 109.5 . . ?
H24B C24 H24C 109.5 . . ?
C25 C26 H26A 109.5 . . ?
C25 C26 H26B 109.5 . . ?
C25 C26 H26C 109.5 . . ?
H26A C26 H26B 109.5 . . ?
H26A C26 H26C 109.5 . . ?
H26B C26 H26C 109.5 . . ?
C17 C20 H20A 109.5 . . ?
C17 C20 H20B 109.5 . . ?
C17 C20 H20C 109.5 . . ?
H20A C20 H20B 109.5 . . ?
H20A C20 H20C 109.5 . . ?
H20B C20 H20C 109.5 . . ?
C17 C19 H19A 109.5 . . ?
C17 C19 H19B 109.5 . . ?
C17 C19 H19C 109.5 . . ?
H19A C19 H19B 109.5 . . ?
H19A C19 H19C 109.5 . . ?
H19B C19 H19C 109.5 . . ?
C21 C23 H23A 109.5 . . ?
C21 C23 H23B 109.5 . . ?
C21 C23 H23C 109.5 . . ?
H23A C23 H23B 109.5 . . ?
H23A C23 H23C 109.5 . . ?
H23B C23 H23C 109.5 . . ?
N6 C29 C30 178.1(4) . . ?
F4 B1 F1 109.2(2) . . ?
F3 B1 F1 108.7(2) . . ?
F3 B1 F4 108.5(2) . . ?
F2 B1 F1 109.9(2) . . ?
F2 B1 F4 110.0(2) . . ?
F2 B1 F3 110.5(2) . . ?
C29 C30 H30A 109.5 . . ?
C29 C30 H30B 109.5 . . ?
C29 C30 H30C 109.5 . . ?
H30A C30 H30B 109.5 . . ?
H30A C30 H30C 109.5 . . ?
H30B C30 H30C 109.5 . . ?
F5 B2 F8A 110.4(3) . . ?
F5 B2 F7A 121.7(3) . . ?
F5 B2 F7B 90.8(4) . . ?

loop_
_geom_bond_atom_site_label_1
_geom_bond_atom_site_label_2
_geom_bond_distance
_geom_bond_site_symmetry_2
_geom_bond_publ_flag
Pd1 N2 2.0143(16) . ?
Pd1 N1 2.0759(17) . ?
Pd1 N4 2.0115(18) . ?
Pd1 N5 2.0129(18) . ?
F7Aa B2 1.400(4) . ?
F6Aa B2 1.378(7) . ?
F8Aa B2 1.438(4) . ?
F1 B1 1.405(3) . ?
F4 B1 1.386(3) . ?
F3 B1 1.385(3) . ?
N2 C15 1.355(3) . ?
N2 C11 1.352(3) . ?
N1 C3 1.531(3) . ?
N1 C10 1.510(3) . ?
N1 C17 1.569(3) . ?
N3 C16 1.479(2) . ?
N3 C8 1.485(3) . ?
N3 C21 1.500(3) . ?
F2 B1 1.379(3) . ?
N4 C25 1.128(3) . ?
N5 C27 1.135(3) . ?
C2 C1 1.390(3) . ?
C2 C3 1.507(3) . ?
C2 C4 1.395(3) . ?
C15 C14 1.384(3) . ?
C15 C16 1.525(3) . ?
C14 H14 0.9500 . ?
C14 C13 1.385(3) . ?
C1 H1 0.9500 . ?
C1 C7 1.388(3) . ?
C3 H3A 0.9900 . ?
C3 H3B 0.9900 . ?
C7 C8 1.510(3) . ?
C7 C6 1.394(3) . ?
C13 H13 0.9500 . ?
C13 C12 1.383(3) . ?
C5 C4 1.391(3) . ?
C5 C6 1.391(3) . ?
C5 C9 1.511(3) . ?
C4 H4 0.9500 . ?
C10 H10A 0.9900 . ?
C10 H10B 0.9900 . ?
C10 C11 1.495(3) . ?
C12 H12 0.9500 . ?
C12 C11 1.383(3) . ?
C16 H16A 0.9900 . ?
C16 H16B 0.9900 . ?
C8 H8A 0.9900 . ?
C8 H8B 0.9900 . ?
C21 C22 1.528(3) . ?
C21 C24 1.537(3) . ?
C21 C23 1.539(3) . ?
C25 C26 1.452(3) . ?
C6 H6 0.9500 . ?
C27 C28 1.455(3) . ?
C9 H9A 0.9800 . ?
C9 H9B 0.9800 . ?
C9 H9C 0.9800 . ?
F5 B2 1.393(4) . ?
C17 C18 1.527(3) . ?
C17 C20 1.533(3) . ?
C17 C19 1.538(3) . ?
C22 H22A 0.9800 . ?
C22 H22B 0.9800 . ?
C22 H22C 0.9800 . ?
C28 H28A 0.9800 . ?
C28 H28B 0.9800 . ?
C28 H28C 0.9800 . ?
C18 H18A 0.9800 . ?
C18 H18B 0.9800 . ?
C18 H18C 0.9800 . ?
C24 H24A 0.9800 . ?
C24 H24B 0.9800 . ?
C24 H24C 0.9800 . ?
C26 H26A 0.9800 . ?
C26 H26B 0.9800 . ?
C26 H26C 0.9800 . ?
C20 H20A 0.9800 . ?
C20 H20B 0.9800 . ?
C20 H20C 0.9800 . ?
C19 H19A 0.9800 . ?
C19 H19B 0.9800 . ?
C19 H19C 0.9800 . ?
C23 H23A 0.9800 . ?
C23 H23B 0.9800 . ?
C23 H23C 0.9800 . ?
N6 C29 1.131(4) . ?
C29 C30 1.446(4) . ?
C30 H30A 0.9800 . ?
C30 H30B 0.9800 . ?
C30 H30C 0.9800 . ?
B2 F8B 1.262(6) . ?
B2 F7B 1.422(6) . ?
B2 F6B 1.315(7) . ?

loop_
_geom_torsion_atom_site_label_1
_geom_torsion_atom_site_label_2
_geom_torsion_atom_site_label_3
_geom_torsion_atom_site_label_4
_geom_torsion
_geom_torsion_site_symmetry_1
_geom_torsion_site_symmetry_2
_geom_torsion_site_symmetry_3
_geom_torsion_site_symmetry_4
_geom_torsion_publ_flag
Pd1 N2 C15 C14 168.22(14) . . . . ?
Pd1 N2 C15 C16 -16.3(3) . . . . ?
Pd1 N2 C11 C10 13.9(2) . . . . ?
Pd1 N2 C11 C12 -168.46(15) . . . . ?
Pd1 N1 C3 C2 63.34(19) . . . . ?
Pd1 N1 C10 C11 -35.60(18) . . . . ?
Pd1 N1 C17 C18 78.02(19) . . . . ?
Pd1 N1 C17 C20 -44.5(2) . . . . ?
Pd1 N1 C17 C19 -162.73(16) . . . . ?
N2 C15 C14 C13 3.0(3) . . . . ?
N2 C15 C16 N3 -132.21(18) . . . . ?
N1 C10 C11 N2 16.3(2) . . . . ?
N1 C10 C11 C12 -161.36(18) . . . . ?
C2 C1 C7 C8 -169.59(18) . . . . ?
C2 C1 C7 C6 4.8(3) . . . . ?
C15 N2 C11 C10 -166.84(17) . . . . ?
C15 N2 C11 C12 10.8(3) . . . . ?
C15 C14 C13 C12 5.2(3) . . . . ?
C14 C15 C16 N3 43.2(2) . . . . ?
C14 C13 C12 C11 -5.4(3) . . . . ?
C1 C2 C3 N1 -83.9(2) . . . . ?
C1 C2 C4 C5 2.7(3) . . . . ?
C1 C7 C8 N3 95.5(2) . . . . ?
C1 C7 C6 C5 -0.9(3) . . . . ?
C3 N1 C10 C11 82.0(2) . . . . ?
C3 N1 C17 C18 -46.5(2) . . . . ?
C3 N1 C17 C20 -169.01(17) . . . . ?
C3 N1 C17 C19 72.8(2) . . . . ?
C3 C2 C1 C7 170.39(18) . . . . ?
C3 C2 C4 C5 -173.34(18) . . . . ?
C13 C12 C11 N2 -2.4(3) . . . . ?
C13 C12 C11 C10 175.09(19) . . . . ?
C4 C2 C1 C7 -5.7(3) . . . . ?
C4 C2 C3 N1 92.1(2) . . . . ?
C4 C5 C6 C7 -2.0(3) . . . . ?
C10 N1 C3 C2 -49.4(2) . . . . ?
C10 N1 C17 C18 -167.41(17) . . . . ?
C10 N1 C17 C20 70.1(2) . . . . ?
C10 N1 C17 C19 -48.2(2) . . . . ?
C16 N3 C8 C7 -60.0(2) . . . . ?
C16 N3 C21 C22 63.2(2) . . . . ?
C16 N3 C21 C24 179.14(16) . . . . ?
C16 N3 C21 C23 -58.9(2) . . . . ?
C16 C15 C14 C13 -172.49(18) . . . . ?
C11 N2 C15 C14 -11.0(3) . . . . ?
C11 N2 C15 C16 164.55(17) . . . . ?
C8 N3 C16 C15 91.05(19) . . . . ?
C8 N3 C21 C22 -169.93(16) . . . . ?
C8 N3 C21 C24 -54.0(2) . . . . ?
C8 N3 C21 C23 68.0(2) . . . . ?
C8 C7 C6 C5 173.46(18) . . . . ?
C21 N3 C16 C15 -140.50(16) . . . . ?
C21 N3 C8 C7 171.45(16) . . . . ?
C6 C7 C8 N3 -78.8(2) . . . . ?
C6 C5 C4 C2 1.1(3) . . . . ?
C9 C5 C4 C2 177.84(19) . . . . ?
C9 C5 C6 C7 -178.70(19) . . . . ?
C17 N1 C3 C2 -168.39(17) . . . . ?
C17 N1 C10 C11 -159.21(17) . . . . ?
